data_1526023
loop_
_publ_author_name
'Finch, R.J.'
'Hanchar, J.M.'
'Hoskin, P.W.O.'
'Burns, P.C.'

_publ_section_title
;
 Rare-earth elements in synthetic zircon: Part 2. A single-crystal X-ray
 study of xenotime substitution
;
_journal_name_full 'American Mineralogist'
_journal_page_first 681
_journal_page_last 689
_journal_volume 86
_journal_year 2001
_chemical_formula_sum 'Er0.062 O4 P0.062 Si0.962 Zr0.938'
_chemical_name_systematic '(Zr0.938 Er0.062) (Si0.962 P0.062) O4'
_space_group_IT_number 141
_symmetry_space_group_name_Hall '-I 4bd 2'
_symmetry_space_group_name_H-M 'I 41/a m d :2'
_cell_angle_alpha 90
_cell_angle_beta 90
_cell_angle_gamma 90
_cell_formula_units_Z 4
_cell_length_a 6.6355
_cell_length_b 6.6355
_cell_length_c 5.989
_cell_volume 263.695
_citation_journal_id_ASTM AMMIAY
_cod_data_source_file Finch_AMMIAY_2001_899.cif
_cod_data_source_block Er0.062O4P0.062Si0.962Zr0.938
_cod_original_cell_volume 263.6948
_cod_database_code 1526023

loop_
_symmetry_equiv_pos_as_xyz
x,y,z
-y+1/4,x+3/4,z+1/4
-x+1/2,-y,z+1/2
y+1/4,-x+1/4,z+3/4
x,-y,-z
y+1/4,x+3/4,-z+1/4
-x+1/2,y,-z+1/2
-y+1/4,-x+1/4,-z+3/4
-x,-y,-z
y-1/4,-x-3/4,-z-1/4
x-1/2,y,-z-1/2
-y-1/4,x-1/4,-z-3/4
-x,y,z
-y-1/4,-x-3/4,z-1/4
x-1/2,-y,z-1/2
y-1/4,x-1/4,z-3/4
x+1/2,y+1/2,z+1/2
-y+3/4,x+5/4,z+3/4
-x+1,-y+1/2,z+1
y+3/4,-x+3/4,z+5/4
x+1/2,-y+1/2,-z+1/2
y+3/4,x+5/4,-z+3/4
-x+1,y+1/2,-z+1
-y+3/4,-x+3/4,-z+5/4
-x+1/2,-y+1/2,-z+1/2
y+1/4,-x-1/4,-z+1/4
x,y+1/2,-z
-y+1/4,x+1/4,-z-1/4
-x+1/2,y+1/2,z+1/2
-y+1/4,-x-1/4,z+1/4
x,-y+1/2,z
y+1/4,x+1/4,z-1/4

loop_
_atom_site_label
_atom_site_type_symbol
_atom_site_fract_x
_atom_site_fract_y
_atom_site_fract_z
_atom_site_occupancy
_atom_site_U_iso_or_equiv
Si1 Si+4 0 0.25 0.375 0.962 0.0
Er1 Er+3 0 0.75 0.125 0.062 0.0
Zr1 Zr+4 0 0.75 0.125 0.938 0.0
P1 P+5 0 0.25 0.375 0.062 0.0
O1 O-2 0 0.0663 0.1964 1 0.0
